data_4074669
loop_
_publ_author_name
'Guiducci, Aldo E.'
'Boyd, Catherine L.'
'Mountford, Philip'

_publ_section_title
;
 Reactions of Cyclopentadienyl-Amidinate Titanium Imido Compounds with
 CS2, COS, Isocyanates, and Other Unsaturated Organic Compounds
;
_journal_coden_ASTM ORGND7
_journal_issue 5
_journal_name_full Organometallics
_journal_page_first 1167
_journal_page_last 1187
_journal_paper_doi 10.1021/om050784v
_journal_volume 25
_journal_year 2006
_chemical_formula_moiety ' C46 H76 N4 S2 Si4 Ti2'
_chemical_formula_sum 'C46 H76 N4 S2 Si4 Ti2'
_chemical_formula_weight 957.4
_chemical_name_systematic
;
 [Ti2(mu-S)2(C5Me5)2{PhC(NSiMe3)2}2]
;
_space_group_IT_number 12
_symmetry_cell_setting monoclinic
_symmetry_space_group_name_Hall '-C 2y'
_symmetry_space_group_name_H-M 'C 1 2/m 1'
_atom_sites_solution_hydrogens geom
_atom_sites_solution_primary direct
_cell_angle_alpha 90.00
_cell_angle_beta 104.031(3)
_cell_angle_gamma 90.00
_cell_formula_units_Z 2
_cell_length_a 20.5239(8)
_cell_length_b 14.2637(7)
_cell_length_c 10.5071(4)
_cell_measurement_reflns_used 3427
_cell_measurement_temperature 150
_cell_measurement_theta_max 28.700
_cell_measurement_theta_min 2.910
_cell_volume 2984.1(2)
_computing_cell_refinement
;
KappaCCD software 'DENZO' (Otwinowski & Minor, 1996)
;
_computing_data_collection
;
KappaCCD software 'Collect' (Nonius, 2000)
;
_computing_data_reduction
;
KappaCCD software 'DENZO' (Otwinowski & Minor, 1996)
;
_computing_molecular_graphics 'CAMERON (Watkin, Prout and Pearce, 1996)'
_computing_publication_material
;
CRYSTALS Issue 10 (Watkin et al, 1996)
;
_computing_structure_refinement
;
CRYSTALS Issue 10 (Watkin et al, 1996)
;
_computing_structure_solution 'SIR92 (Altomare, et al, 1994)'
_diffrn_ambient_temperature 150
_diffrn_measured_fraction_theta_max 1.000
_diffrn_measurement_device_type 'Nonius KappaCCD'
_diffrn_measurement_method 2\q/\w
_diffrn_radiation_type 'Mo K\a'
_diffrn_radiation_wavelength 0.71073
_diffrn_reflns_av_R_equivalents 0.04
_diffrn_reflns_av_sigmaI/netI 0.0935
_diffrn_reflns_limit_h_max 27
_diffrn_reflns_limit_h_min -27
_diffrn_reflns_limit_k_max 15
_diffrn_reflns_limit_k_min -19
_diffrn_reflns_limit_l_max 14
_diffrn_reflns_limit_l_min -13
_diffrn_reflns_number 5706
_diffrn_reflns_theta_max 28.69
_diffrn_reflns_theta_min 3.19
_diffrn_standards_decay_% 'not measured'
_diffrn_standards_interval_count 'not measured'
_diffrn_standards_interval_time 'not measured'
_diffrn_standards_number 'not measured'
_exptl_absorpt_coefficient_mu 0.44
_exptl_absorpt_correction_T_max 0.670
_exptl_absorpt_correction_T_min 0.670
_exptl_absorpt_correction_type multi-scan
_exptl_crystal_colour 'dark red'
_exptl_crystal_density_diffrn 1.07
_exptl_crystal_density_meas ?
_exptl_crystal_density_method none
_exptl_crystal_description block
_exptl_crystal_F_000 1024
_exptl_crystal_size_max 0.50
_exptl_crystal_size_mid 0.40
_exptl_crystal_size_min 0.40
_refine_diff_density_max 0.72
_refine_diff_density_min -0.59
_refine_ls_extinction_coef 'none required'
_refine_ls_extinction_method None
_refine_ls_goodness_of_fit_obs 0.9111
_refine_ls_hydrogen_treatment 'riding model'
_refine_ls_matrix_type full
_refine_ls_number_parameters 154
_refine_ls_number_reflns 2459
_refine_ls_number_restraints 0
_refine_ls_R_factor_obs 0.0744
_refine_ls_shift/esd_max 0.0058
_refine_ls_structure_factor_coef F
_refine_ls_weighting_scheme calc
_refine_ls_wR_factor_obs 0.0900
_reflns_limit_h_max 26
_reflns_limit_h_min -27
_reflns_limit_k_max 19
_reflns_limit_k_min 0
_reflns_limit_l_max 14
_reflns_limit_l_min 0
_reflns_number_observed 2459
_reflns_number_total 3971
_reflns_observed_criterion >3.00\s(I)
_cod_data_source_file om050784vsi20051206_014113.cif
_cod_data_source_block compound_11
_cod_depositor_comments
;
The following automatic conversions were performed:

'_symmetry_cell_setting' value 'Monoclinic ' changed to 'monoclinic'
according to /home/saulius/struct/CIF-dictionaries/cif_core.dic
dictionary named 'cif_core.dic' version 2.4.1 from 2010-06-29.

Automatic conversion script
Id: cif_fix_values 1715 2011-07-08 13:25:40Z adriana 

The following automatic conversions were performed:

'_exptl_crystal_density_meas' value 'not measured' was changed to '?'
- the value is perceived as not measured.

Automatic conversion script
Id: cif_fix_values 3008 2015-01-20 13:52:24Z robertas 

The following automatic conversions were performed:

'_atom_sites_solution_primary' value 'direct methods' was changed to
'direct'.

'_atom_sites_solution_hydrogens' value 'geometric' was changed to
'geom'.

Automatic conversion script
Id: cif_fix_values 6452 2018-10-05 10:23:21Z andrius 

The following automatic conversions were performed:

data name '_diffrn_measurement_device-type' was replaced with
'_diffrn_measurement_device_type' as specified in the replacement
file 'data/replacement-values/replacement_tags.lst'.

Automatic conversion script
Id: cif_correct_tags 9268 2022-04-12 08:56:07Z antanas 
;
_cod_original_cell_volume 2984.2
_cod_original_sg_symbol_H-M 'C 1 2/m 1 '
_cod_original_formula_sum ' C46 H76 N4 S2 Si4 Ti2'
_cod_database_code 4074669

loop_
_symmetry_equiv_pos_as_xyz
x,y,z
-x,-y,-z
x+1/2,y+1/2,z
-x+1/2,-y+1/2,-z
-x,y,-z
x,-y,z
-x+1/2,y+1/2,-z
x+1/2,-y+1/2,z

loop_
_atom_site_aniso_label
_atom_site_aniso_U_11
_atom_site_aniso_U_22
_atom_site_aniso_U_33
_atom_site_aniso_U_23
_atom_site_aniso_U_13
_atom_site_aniso_U_12
Ti1 0.0417(5) 0.0254(4) 0.0145(3) 0.0000 0.0023(3) 0.0000
S1 0.0398(7) 0.0484(8) 0.0414(7) 0.0000 0.0077(5) 0.0000
N1 0.044(2) 0.031(1) 0.019(1) -0.001(1) -0.003(1) 0.002(1)
Si1 0.0491(6) 0.0291(5) 0.0288(5) -0.0050(4) -0.0003(4) -0.0026(4)
C1 0.032(2) 0.037(3) 0.020(2) 0.0000 0.004(2) 0.0000
C2 0.040(2) 0.029(2) 0.019(2) 0.0000 0.003(2) 0.0000
C3 0.048(3) 0.032(2) 0.023(2) 0.0000 0.004(2) 0.0000
C4 0.072(4) 0.040(3) 0.019(2) 0.0000 0.006(2) 0.0000
C5 0.056(3) 0.039(3) 0.029(2) 0.0000 -0.012(2) 0.0000
C6 0.039(3) 0.046(3) 0.044(3) 0.0000 -0.007(2) 0.0000
C7 0.039(3) 0.048(3) 0.034(2) 0.0000 0.005(2) 0.0000
C8 0.083(3) 0.029(2) 0.046(2) -0.000(2) -0.005(2) 0.000(2)
C9 0.053(2) 0.042(2) 0.045(2) -0.015(2) 0.003(2) 0.001(2)
C10 0.053(2) 0.041(2) 0.048(2) -0.010(2) 0.005(2) -0.007(2)
C11 0.040(3) 0.044(3) 0.017(2) 0.0000 0.005(2) 0.0000
C12 0.044(2) 0.038(2) 0.021(1) -0.005(1) 0.007(1) 0.000(2)
C13 0.040(2) 0.038(2) 0.023(1) -0.001(1) 0.005(1) 0.004(2)
C14 0.045(3) 0.061(4) 0.020(2) 0.0000 0.004(2) 0.0000
C15 0.062(2) 0.036(2) 0.035(2) -0.014(2) 0.007(2) 0.000(2)
C16 0.040(2) 0.050(2) 0.042(2) -0.001(2) 0.007(2) 0.009(2)

loop_
_atom_site_label
_atom_site_fract_x
_atom_site_fract_y
_atom_site_fract_z
_atom_site_U_iso_or_equiv
_atom_site_occupancy
_atom_site_thermal_displace_type
Ti1 0.58150(4) 0.0000 0.02290(7) 0.0280 1.0000 Uani
S1 0.5000 -0.1096(1) 0.0000 0.0436 1.0000 Uani
N1 0.6387(2) 0.0788(2) 0.1928(3) 0.0332 1.0000 Uani
Si1 0.65051(6) 0.19347(7) 0.25504(9) 0.0373 1.0000 Uani
C1 0.6596(2) 0.0000 0.2563(4) 0.0298 1.0000 Uani
C2 0.7044(3) 0.0000 0.3929(4) 0.0301 1.0000 Uani
C3 0.6779(3) -0.000000(7) 0.5030(4) 0.0352 1.0000 Uani
C4 0.7203(3) 0.000000(7) 0.6285(5) 0.0448 1.0000 Uani
C5 0.7889(3) -0.000000(7) 0.6444(5) 0.0453 1.0000 Uani
C6 0.8152(3) -0.000000(7) 0.5366(6) 0.0463 1.0000 Uani
C7 0.7738(3) 0.000000(7) 0.4110(5) 0.0408 1.0000 Uani
C8 0.6153(3) 0.2792(3) 0.1227(4) 0.0561 1.0000 Uani
C9 0.6070(2) 0.2150(3) 0.3896(4) 0.0479 1.0000 Uani
C10 0.7410(2) 0.2252(3) 0.3188(4) 0.0485 1.0000 Uani
C11 0.5763(3) 0.0000 -0.2070(4) 0.0340 1.0000 Uani
C12 0.6139(2) -0.0808(3) -0.1552(3) 0.0344 1.0000 Uani
C13 0.6744(2) -0.0498(3) -0.0679(3) 0.0341 1.0000 Uani
C14 0.5114(3) 0.00000(1) -0.3093(5) 0.0426 1.0000 Uani
C15 0.5954(2) -0.1785(3) -0.2005(4) 0.0453 1.0000 Uani
C16 0.7334(2) -0.1084(3) -0.0024(4) 0.0444 1.0000 Uani
H31 0.6301 -0.000000 0.4916 0.0420 1.0000 Uiso
H41 0.7017 0.000000 0.7040 0.0516 1.0000 Uiso
H51 0.8177 -0.000000 0.7312 0.0529 1.0000 Uiso
H61 0.8631 -0.000000 0.5483 0.0588 1.0000 Uiso
H71 0.7924 0.000000 0.3356 0.0516 1.0000 Uiso
H81 0.6218 0.3419 0.1568 0.0613 1.0000 Uiso
H82 0.6372 0.2725 0.0522 0.0613 1.0000 Uiso
H83 0.5682 0.2672 0.0907 0.0613 1.0000 Uiso
H91 0.6149 0.2784 0.4201 0.0644 1.0000 Uiso
H92 0.6241 0.1726 0.4607 0.0644 1.0000 Uiso
H93 0.5596 0.2050 0.3569 0.0644 1.0000 Uiso
H101 0.7447 0.2883 0.3515 0.0632 1.0000 Uiso
H102 0.7637 0.2200 0.2493 0.0632 1.0000 Uiso
H103 0.7611 0.1830 0.3884 0.0632 1.0000 Uiso
H141 0.4963 -0.06337 -0.3277 0.0491 0.5000 Uiso
H142 0.5177 -0.02875 -0.3881 0.0491 0.5000 Uiso
H143 0.4785 -0.03461 -0.2776 0.0491 0.5000 Uiso
H151 0.5515 -0.1791 -0.2591 0.0583 1.0000 Uiso
H152 0.6276 -0.2026 -0.2450 0.0583 1.0000 Uiso
H153 0.5953 -0.2169 -0.1255 0.0583 1.0000 Uiso
H161 0.7673 -0.0692 0.0509 0.0589 1.0000 Uiso
H162 0.7514 -0.1391 -0.0677 0.0589 1.0000 Uiso
H163 0.7195 -0.1547 0.0519 0.0589 1.0000 Uiso

loop_
_atom_type_symbol
_atom_type_scat_dispersion_real
_atom_type_scat_dispersion_imag
_atom_type_scat_Cromer_Mann_a1
_atom_type_scat_Cromer_Mann_b1
_atom_type_scat_Cromer_Mann_a2
_atom_type_scat_Cromer_Mann_b2
_atom_type_scat_Cromer_Mann_a3
_atom_type_scat_Cromer_Mann_b3
_atom_type_scat_Cromer_Mann_a4
_atom_type_scat_Cromer_Mann_b4
_atom_type_scat_Cromer_Mann_c
_atom_type_scat_source
'C   ' 0.0020 0.0020 2.3100 20.8439 1.0200 10.2075 1.5886 0.5687 0.8650 51.6512 0.2156 International_Tables_Vol_IV_Table_2.2B
'H   ' 0.0000 0.0000 0.4930 10.5109 0.3229 26.1257 0.1402 3.1424 0.0408 57.7997 0.0030 International_Tables_Vol_IV_Table_2.2B
'N   ' 0.0040 0.0030 12.2126 0.0057 3.1322 9.8933 2.0125 28.9975 1.1663 0.5826 -11.5290 International_Tables_Vol_IV_Table_2.2B
'Si  ' 0.0720 0.0710 6.2915 2.4386 3.0353 32.3337 1.9891 0.6785 1.5410 81.6937 1.1407 International_Tables_Vol_IV_Table_2.2B
'S   ' 0.1100 0.1240 6.9053 1.4679 5.2034 22.2151 1.4379 0.2536 1.5863 56.1720 0.8669 International_Tables_Vol_IV_Table_2.2B
'Ti  ' 0.2480 0.4460 9.7595 7.8508 7.3558 0.5000 1.6991 35.6338 1.9021 116.1050 1.2807 International_Tables_Vol_IV_Table_2.2B

loop_
_geom_angle_atom_site_label_1
_geom_angle_site_symmetry_1
_geom_angle_atom_site_label_2
_geom_angle_atom_site_label_3
_geom_angle_site_symmetry_3
_geom_angle
_geom_angle_publ_flag
Ti1 2_655 Ti1 S1 . 43.78(3) yes
Ti1 2_655 Ti1 S1 2_655 43.78(3) yes
S1 . Ti1 S1 2_655 87.56(7) yes
Ti1 2_655 Ti1 N1 . 116.59(9) yes
S1 . Ti1 N1 . 132.67(9) yes
S1 2_655 Ti1 N1 . 88.21(8) yes
Ti1 2_655 Ti1 N1 6_555 116.59(9) yes
S1 . Ti1 N1 6_555 88.21(8) yes
S1 2_655 Ti1 N1 6_555 132.67(9) yes
N1 . Ti1 N1 6_555 61.6(2) yes
Ti1 2_655 Ti1 C11 . 93.3(1) yes
S1 . Ti1 C11 . 92.40(9) yes
S1 2_655 Ti1 C11 . 92.40(9) yes
N1 . Ti1 C11 . 134.9(1) yes
N1 6_555 Ti1 C11 . 134.9(1) yes
Ti1 2_655 Ti1 C12 . 110.48(9) yes
S1 . Ti1 C12 . 85.63(9) yes
S1 2_655 Ti1 C12 . 125.55(9) yes
N1 . Ti1 C12 . 132.7(1) yes
N1 6_555 Ti1 C12 . 101.0(1) yes
Ti1 2_655 Ti1 C12 6_555 110.48(9) yes
S1 . Ti1 C12 6_555 125.55(9) yes
S1 2_655 Ti1 C12 6_555 85.63(9) yes
N1 . Ti1 C12 6_555 101.0(1) yes
N1 6_555 Ti1 C12 6_555 132.7(1) yes
Ti1 2_655 Ti1 C13 . 144.51(9) yes
S1 . Ti1 C13 . 112.70(9) yes
S1 2_655 Ti1 C13 . 142.18(9) yes
N1 . Ti1 C13 . 98.8(1) yes
N1 6_555 Ti1 C13 . 81.6(1) yes
Ti1 2_655 Ti1 C13 6_555 144.51(9) yes
S1 . Ti1 C13 6_555 142.18(9) yes
S1 2_655 Ti1 C13 6_555 112.70(9) yes
N1 . Ti1 C13 6_555 81.6(1) yes
N1 6_555 Ti1 C13 6_555 98.8(1) yes
C11 . Ti1 C12 . 34.3(1) yes
C11 . Ti1 C12 6_555 34.3(1) yes
C12 . Ti1 C12 6_555 56.7(2) yes
C11 . Ti1 C13 . 56.8(1) yes
C12 . Ti1 C13 . 34.0(1) yes
C12 6_555 Ti1 C13 . 56.6(1) yes
C11 . Ti1 C13 6_555 56.8(1) yes
C12 . Ti1 C13 6_555 56.6(1) yes
C12 6_555 Ti1 C13 6_555 34.0(1) yes
C13 . Ti1 C13 6_555 33.9(2) yes
Ti1 . S1 Ti1 2_655 92.44(7) yes
Ti1 . N1 Si1 . 141.1(2) yes
Ti1 . N1 C1 . 91.1(2) yes
Si1 . N1 C1 . 127.1(2) yes
N1 . Si1 C8 . 109.9(2) yes
N1 . Si1 C9 . 112.7(2) yes
C8 . Si1 C9 . 106.7(2) yes
N1 . Si1 C10 . 113.2(2) yes
C8 . Si1 C10 . 106.3(2) yes
C9 . Si1 C10 . 107.7(2) yes
N1 . C1 N1 6_555 116.1(4) yes
N1 . C1 C2 . 122.0(2) yes
N1 6_555 C1 C2 . 122.0(2) yes
C1 . C2 C3 . 121.4(4) yes
C1 . C2 C7 . 120.0(4) yes
C3 . C2 C7 . 118.7(4) yes
C2 . C3 C4 . 120.4(5) yes
C3 . C4 C5 . 120.0(5) yes
C4 . C5 C6 . 119.8(5) yes
C5 . C6 C7 . 121.0(5) yes
C2 . C7 C6 . 120.1(5) yes
Ti1 . C11 C12 . 74.1(2) yes
Ti1 . C11 C12 6_555 74.1(2) yes
C12 . C11 C12 6_555 108.5(4) yes
Ti1 . C11 C14 . 122.7(3) yes
C12 . C11 C14 . 125.6(2) yes
C12 6_555 C11 C14 . 125.6(2) yes
Ti1 . C12 C11 . 71.6(2) yes
Ti1 . C12 C13 . 73.4(2) yes
C11 . C12 C13 . 107.7(3) yes
Ti1 . C12 C15 . 126.4(3) yes
C11 . C12 C15 . 124.3(3) yes
C13 . C12 C15 . 127.6(4) yes
Ti1 . C13 C12 . 72.6(2) yes
Ti1 . C13 C13 6_555 73.03(9) yes
C12 . C13 C13 6_555 108.1(2) yes
Ti1 . C13 C16 . 127.4(2) yes
C12 . C13 C16 . 127.3(3) yes
C13 6_555 C13 C16 . 124.0(2) yes

loop_
_geom_bond_atom_site_label_1
_geom_bond_atom_site_label_2
_geom_bond_site_symmetry_2
_geom_bond_distance
_geom_bond_publ_flag
Ti1 Ti1 2_655 3.262(2) yes
Ti1 S1 . 2.259(1) yes
Ti1 S1 2_655 2.259(1) yes
Ti1 N1 . 2.193(3) yes
Ti1 N1 6_555 2.193(3) yes
Ti1 C11 . 2.392(4) yes
Ti1 C12 . 2.424(3) yes
Ti1 C12 6_555 2.424(3) yes
Ti1 C13 . 2.435(4) yes
Ti1 C13 6_555 2.435(4) yes
N1 Si1 . 1.757(3) yes
N1 C1 . 1.325(4) yes
Si1 C8 . 1.861(4) yes
Si1 C9 . 1.872(4) yes
Si1 C10 . 1.870(4) yes
C1 C2 . 1.505(6) yes
C2 C3 . 1.393(7) yes
C2 C7 . 1.390(8) yes
C3 C4 . 1.393(7) yes
C4 C5 . 1.38(1) yes
C5 C6 . 1.368(9) yes
C6 C7 . 1.385(8) yes
C11 C12 . 1.420(5) yes
C11 C12 6_555 1.420(5) yes
C11 C14 . 1.495(7) yes
C12 C13 . 1.422(5) yes
C12 C15 . 1.492(5) yes
C13 C13 6_555 1.422(7) yes
C13 C16 . 1.496(5) yes
